data_4327197
loop_
_publ_author_name
'Wenjun Zheng'
'Ibon Alkorta'
'Dongming Yang'
'Li Wan'
'Mingang Zhao'
'Jos\'e Elguero'

_publ_section_title
;
 Synthesis and Structural Characterization of 1,2,4-Diazaphospholide
 Complexes of Titanium(IV) and Titanium(III)
;
_journal_name_full 'Inorganic Chemistry'
_journal_page_first 12408
_journal_page_last 12410
_journal_paper_doi 10.1021/ic2021066
_journal_volume 50
_journal_year 2011
_chemical_formula_sum 'C30 H54 N6 P3 Ti'
_chemical_formula_weight 639.60
_chemical_name_systematic
; 
 ? 
;
_space_group_IT_number 2
_symmetry_cell_setting triclinic
_symmetry_space_group_name_Hall '-P 1'
_symmetry_space_group_name_H-M 'P -1'
_atom_sites_solution_hydrogens geom
_atom_sites_solution_primary direct
_atom_sites_solution_secondary difmap
_audit_creation_method SHELXL-97
_cell_angle_alpha 77.521(7)
_cell_angle_beta 76.365(8)
_cell_angle_gamma 70.433(7)
_cell_formula_units_Z 2
_cell_length_a 10.321(5)
_cell_length_b 12.592(6)
_cell_length_c 16.792(8)
_cell_measurement_reflns_used 1899
_cell_measurement_temperature 298(2)
_cell_measurement_theta_max 20.616
_cell_measurement_theta_min 2.273
_cell_volume 1975.8(16)
_computing_cell_refinement 'Bruker SMART'
_computing_data_collection 'Bruker SMART'
_computing_data_reduction 'Bruker SAINT'
_computing_molecular_graphics 'Bruker SHELXTL'
_computing_publication_material 'Bruker SHELXTL'
_computing_structure_refinement 'SHELXL-97 (Sheldrick, 1997)'
_computing_structure_solution 'SHELXS-97 (Sheldrick, 1990)'
_diffrn_ambient_temperature 298(2)
_diffrn_measured_fraction_theta_full 0.979
_diffrn_measured_fraction_theta_max 0.979
_diffrn_measurement_device_type 'CCD area detector'
_diffrn_measurement_method 'phi and omega scans'
_diffrn_radiation_monochromator graphite
_diffrn_radiation_source 'fine-focus sealed tube'
_diffrn_radiation_type MoK\a
_diffrn_radiation_wavelength 0.71073
_diffrn_reflns_av_R_equivalents 0.0362
_diffrn_reflns_av_sigmaI/netI 0.0950
_diffrn_reflns_limit_h_max 11
_diffrn_reflns_limit_h_min -12
_diffrn_reflns_limit_k_max 15
_diffrn_reflns_limit_k_min -14
_diffrn_reflns_limit_l_max 20
_diffrn_reflns_limit_l_min -14
_diffrn_reflns_number 10391
_diffrn_reflns_theta_full 25.50
_diffrn_reflns_theta_max 25.50
_diffrn_reflns_theta_min 1.26
_exptl_absorpt_coefficient_mu 0.363
_exptl_absorpt_correction_T_max 0.9277
_exptl_absorpt_correction_T_min 0.8714
_exptl_absorpt_correction_type multi-scan
_exptl_absorpt_process_details sadabs
_exptl_crystal_colour purple
_exptl_crystal_density_diffrn 1.075
_exptl_crystal_description block
_exptl_crystal_F_000 686
_exptl_crystal_size_max 0.39
_exptl_crystal_size_mid 0.24
_exptl_crystal_size_min 0.21
_refine_diff_density_max 0.716
_refine_diff_density_min -0.274
_refine_diff_density_rms 0.074
_refine_ls_extinction_method none
_refine_ls_goodness_of_fit_ref 1.094
_refine_ls_hydrogen_treatment constr
_refine_ls_matrix_type full
_refine_ls_number_parameters 429
_refine_ls_number_reflns 7210
_refine_ls_number_restraints 31
_refine_ls_restrained_S_all 1.094
_refine_ls_R_factor_all 0.1511
_refine_ls_R_factor_gt 0.0992
_refine_ls_shift/su_max 0.002
_refine_ls_shift/su_mean 0.000
_refine_ls_structure_factor_coef Fsqd
_refine_ls_weighting_details 'calc w=1/[\s^2^(Fo^2^)+(0.1076P)^2^+0.1943P] where P=(Fo^2^+2Fc^2^)/3'
_refine_ls_weighting_scheme calc
_refine_ls_wR_factor_gt 0.2110
_refine_ls_wR_factor_ref 0.2402
_reflns_number_gt 4509
_reflns_number_total 7210
_reflns_threshold_expression >2sigma(I)
_cod_data_source_file ic2021066_si_001_2.cif
_cod_data_source_block 110410fm
_cod_original_cell_volume 1975.9(17)
_cod_database_code 4327197

loop_
_symmetry_equiv_pos_as_xyz
'x, y, z'
'-x, -y, -z'

loop_
_atom_site_label
_atom_site_type_symbol
_atom_site_fract_x
_atom_site_fract_y
_atom_site_fract_z
_atom_site_U_iso_or_equiv
_atom_site_adp_type
_atom_site_occupancy
_atom_site_symmetry_multiplicity
_atom_site_calc_flag
_atom_site_refinement_flags
_atom_site_disorder_assembly
_atom_site_disorder_group
C1 C -0.0956(9) 0.7201(8) 0.6679(7) 0.159(4) Uani 1 1 d . . .
H1A H -0.0808 0.7569 0.7079 0.238 Uiso 1 1 calc R . .
H1B H -0.1754 0.6931 0.6901 0.238 Uiso 1 1 calc R . .
H1C H -0.1117 0.7736 0.6183 0.238 Uiso 1 1 calc R . .
C2 C 0.0025(9) 0.5645(7) 0.5848(5) 0.118(3) Uani 1 1 d . . .
H2A H -0.0079 0.6167 0.5341 0.177 Uiso 1 1 calc R . .
H2B H -0.0817 0.5433 0.6064 0.177 Uiso 1 1 calc R . .
H2C H 0.0794 0.4976 0.5742 0.177 Uiso 1 1 calc R . .
C3 C 0.0306(6) 0.6217(5) 0.6481(4) 0.0702(17) Uani 1 1 d . . .
C4 C 0.0563(10) 0.5342(9) 0.7243(5) 0.164(5) Uani 1 1 d . . .
H4A H 0.1451 0.4779 0.7124 0.247 Uiso 1 1 calc R . .
H4B H -0.0163 0.4980 0.7402 0.247 Uiso 1 1 calc R . .
H4C H 0.0564 0.5710 0.7687 0.247 Uiso 1 1 calc R . .
C5 C 0.1559(5) 0.6639(4) 0.6135(3) 0.0505(13) Uani 1 1 d . A .
C6 C 0.3643(6) 0.7215(4) 0.5472(3) 0.0531(13) Uani 1 1 d . A .
C7 C 0.4911(7) 0.7550(5) 0.4981(3) 0.0754(18) Uani 1 1 d DU . .
C11 C -0.0242(10) 1.2463(6) 0.6769(7) 0.158(5) Uani 1 1 d . . .
H11A H -0.0288 1.2693 0.7286 0.237 Uiso 1 1 calc R . .
H11B H -0.1131 1.2803 0.6594 0.237 Uiso 1 1 calc R . .
H11C H 0.0462 1.2709 0.6358 0.237 Uiso 1 1 calc R . .
C12 C 0.0392(11) 1.0832(9) 0.6031(6) 0.187(6) Uani 1 1 d . . .
H12A H 0.1179 1.1046 0.5690 0.281 Uiso 1 1 calc R . .
H12B H -0.0417 1.1202 0.5774 0.281 Uiso 1 1 calc R . .
H12C H 0.0586 1.0021 0.6094 0.281 Uiso 1 1 calc R . .
C13 C -0.1087(9) 1.0845(10) 0.7411(8) 0.199(6) Uani 1 1 d . . .
H13A H -0.1127 1.0167 0.7256 0.298 Uiso 1 1 calc R . .
H13B H -0.1938 1.1447 0.7343 0.298 Uiso 1 1 calc R . .
H13C H -0.0975 1.0697 0.7980 0.298 Uiso 1 1 calc R . .
C14 C 0.0118(7) 1.1192(5) 0.6875(4) 0.0747(18) Uani 1 1 d . . .
C15 C 0.1415(5) 1.0611(4) 0.7264(3) 0.0528(13) Uani 1 1 d . A .
C16 C 0.3464(5) 0.9874(4) 0.7900(3) 0.0504(13) Uani 1 1 d . A .
C17 C 0.4729(6) 0.9521(5) 0.8326(4) 0.0710(17) Uani 1 1 d D . .
C21 C -0.0915(8) 0.7543(7) 0.9433(5) 0.116(3) Uani 1 1 d . . .
H21A H -0.0731 0.8022 0.8919 0.174 Uiso 1 1 calc R . .
H21B H -0.1756 0.7944 0.9767 0.174 Uiso 1 1 calc R . .
H21C H -0.1026 0.6863 0.9325 0.174 Uiso 1 1 calc R . .
C22 C 0.0564(9) 0.8288(6) 1.0015(5) 0.123(3) Uani 1 1 d . . .
H22A H 0.0655 0.8778 0.9495 0.185 Uiso 1 1 calc R . .
H22B H 0.1411 0.8070 1.0234 0.185 Uiso 1 1 calc R . .
H22C H -0.0201 0.8684 1.0398 0.185 Uiso 1 1 calc R . .
C23 C -0.0070(9) 0.6507(7) 1.0731(4) 0.113(3) Uani 1 1 d . . .
H23A H -0.0939 0.6926 1.1031 0.169 Uiso 1 1 calc R . .
H23B H 0.0658 0.6340 1.1046 0.169 Uiso 1 1 calc R . .
H23C H -0.0152 0.5807 1.0640 0.169 Uiso 1 1 calc R . .
C24 C 0.0290(7) 0.7227(6) 0.9888(4) 0.0736(17) Uani 1 1 d . . .
C25 C 0.1613(6) 0.6520(5) 0.9380(3) 0.0573(14) Uani 1 1 d . A .
C26 C 0.3759(6) 0.5293(4) 0.8694(3) 0.0587(15) Uani 1 1 d . A .
C27 C 0.5088(7) 0.4432(5) 0.8313(4) 0.0740(19) Uani 1 1 d . . .
C28 C 0.4772(9) 0.4071(7) 0.7594(5) 0.138(4) Uani 1 1 d . . .
H28A H 0.3934 0.3848 0.7770 0.206 Uiso 1 1 calc R . .
H28B H 0.5535 0.3439 0.7409 0.206 Uiso 1 1 calc R . .
H28C H 0.4646 0.4697 0.7148 0.206 Uiso 1 1 calc R . .
C29 C 0.6266(8) 0.4992(7) 0.8031(5) 0.113(3) Uani 1 1 d . . .
H29A H 0.6056 0.5586 0.7571 0.169 Uiso 1 1 calc R . .
H29B H 0.7131 0.4430 0.7864 0.169 Uiso 1 1 calc R . .
H29C H 0.6347 0.5311 0.8480 0.169 Uiso 1 1 calc R . .
C30 C 0.5536(9) 0.3400(6) 0.8963(5) 0.121(3) Uani 1 1 d . . .
H30A H 0.5678 0.3643 0.9431 0.181 Uiso 1 1 calc R . .
H30B H 0.6391 0.2880 0.8730 0.181 Uiso 1 1 calc R . .
H30C H 0.4821 0.3027 0.9137 0.181 Uiso 1 1 calc R . .
N1 N 0.1926(4) 0.9488(3) 0.7339(2) 0.0480(10) Uani 1 1 d . A .
N2 N 0.3113(4) 0.9062(3) 0.7687(2) 0.0465(10) Uani 1 1 d . . .
N3 N 0.3156(4) 0.7440(3) 0.6242(2) 0.0476(10) Uani 1 1 d . . .
N4 N 0.1977(4) 0.7127(3) 0.6614(2) 0.0495(10) Uani 1 1 d . A .
N5 N 0.3270(5) 0.6286(3) 0.8230(3) 0.0522(11) Uani 1 1 d . . .
N6 N 0.2044(4) 0.6979(3) 0.8607(2) 0.0497(10) Uani 1 1 d . A .
P1 P 0.26328(18) 0.65516(14) 0.51575(9) 0.0664(5) Uani 1 1 d . . .
P2 P 0.23591(18) 1.12426(13) 0.76500(11) 0.0676(5) Uani 1 1 d . . .
P3 P 0.2725(2) 0.51583(14) 0.96716(10) 0.0737(5) Uani 1 1 d . . .
Ti1 Ti 0.25859(10) 0.77487(7) 0.74434(5) 0.0451(3) Uani 1 1 d . A .
C18 C 0.6012(10) 0.8915(14) 0.7761(8) 0.146(7) Uani 0.768(13) 1 d PD A 1
H18A H 0.6344 0.9466 0.7346 0.219 Uiso 0.768(13) 1 calc PR A 1
H18B H 0.5781 0.8414 0.7498 0.219 Uiso 0.768(13) 1 calc PR A 1
H18C H 0.6728 0.8479 0.8080 0.219 Uiso 0.768(13) 1 calc PR A 1
C19 C 0.4943(13) 1.0580(9) 0.8500(9) 0.130(6) Uani 0.768(13) 1 d PD A 1
H19A H 0.4305 1.1247 0.8251 0.195 Uiso 0.768(13) 1 calc PR A 1
H19B H 0.5885 1.0587 0.8272 0.195 Uiso 0.768(13) 1 calc PR A 1
H19C H 0.4773 1.0574 0.9088 0.195 Uiso 0.768(13) 1 calc PR A 1
C20 C 0.4445(16) 0.8791(15) 0.9143(8) 0.166(8) Uani 0.768(13) 1 d PD A 1
H20A H 0.3874 0.9269 0.9548 0.249 Uiso 0.768(13) 1 calc PR A 1
H20B H 0.5313 0.8352 0.9322 0.249 Uiso 0.768(13) 1 calc PR A 1
H20C H 0.3966 0.8286 0.9081 0.249 Uiso 0.768(13) 1 calc PR A 1
C19' C 0.525(3) 0.8207(17) 0.8495(18) 0.060(8) Uani 0.232(13) 1 d PDU A 2
H19D H 0.4742 0.7901 0.8241 0.090 Uiso 0.232(13) 1 calc PR A 2
H19E H 0.5110 0.7955 0.9082 0.090 Uiso 0.232(13) 1 calc PR A 2
H19F H 0.6229 0.7947 0.8268 0.090 Uiso 0.232(13) 1 calc PR A 2
C20' C 0.589(3) 1.000(4) 0.779(2) 0.121(15) Uani 0.232(13) 1 d PDU A 2
H20D H 0.5548 1.0816 0.7700 0.182 Uiso 0.232(13) 1 calc PR A 2
H20E H 0.6180 0.9717 0.7273 0.182 Uiso 0.232(13) 1 calc PR A 2
H20F H 0.6671 0.9762 0.8077 0.182 Uiso 0.232(13) 1 calc PR A 2
C18' C 0.423(4) 0.976(4) 0.9223(16) 0.116(15) Uani 0.232(13) 1 d PDU A 2
H18D H 0.3852 1.0563 0.9227 0.174 Uiso 0.232(13) 1 calc PR A 2
H18E H 0.4998 0.9453 0.9516 0.174 Uiso 0.232(13) 1 calc PR A 2
H18F H 0.3514 0.9398 0.9487 0.174 Uiso 0.232(13) 1 calc PR A 2
C8 C 0.6110(11) 0.697(2) 0.5446(8) 0.129(8) Uani 0.70(2) 1 d PD B 3
H8A H 0.6477 0.6182 0.5375 0.194 Uiso 0.70(2) 1 calc PR B 3
H8B H 0.5786 0.7029 0.6024 0.194 Uiso 0.70(2) 1 calc PR B 3
H8C H 0.6831 0.7334 0.5233 0.194 Uiso 0.70(2) 1 calc PR B 3
C9 C 0.538(2) 0.7077(17) 0.4178(9) 0.118(7) Uani 0.70(2) 1 d PD B 3
H9A H 0.4642 0.6853 0.4070 0.177 Uiso 0.70(2) 1 calc PR B 3
H9B H 0.6192 0.6427 0.4215 0.177 Uiso 0.70(2) 1 calc PR B 3
H9C H 0.5599 0.7650 0.3737 0.177 Uiso 0.70(2) 1 calc PR B 3
C10 C 0.4499(18) 0.8816(9) 0.4785(12) 0.134(8) Uani 0.70(2) 1 d PD B 3
H10A H 0.3968 0.9064 0.4345 0.201 Uiso 0.70(2) 1 calc PR B 3
H10B H 0.5323 0.9061 0.4616 0.201 Uiso 0.70(2) 1 calc PR B 3
H10C H 0.3942 0.9140 0.5268 0.201 Uiso 0.70(2) 1 calc PR B 3
C8' C 0.554(5) 0.810(5) 0.5546(15) 0.130(19) Uani 0.30(2) 1 d PD B 4
H8'A H 0.4789 0.8663 0.5825 0.195 Uiso 0.30(2) 1 calc PR B 4
H8'B H 0.6205 0.8457 0.5195 0.195 Uiso 0.30(2) 1 calc PR B 4
H8'C H 0.5985 0.7513 0.5948 0.195 Uiso 0.30(2) 1 calc PR B 4
C9' C 0.574(6) 0.666(4) 0.432(3) 0.21(3) Uani 0.30(2) 1 d PDU B 4
H9'A H 0.5072 0.6530 0.4064 0.321 Uiso 0.30(2) 1 calc PR B 4
H9'B H 0.6247 0.5951 0.4602 0.321 Uiso 0.30(2) 1 calc PR B 4
H9'C H 0.6372 0.6977 0.3900 0.321 Uiso 0.30(2) 1 calc PR B 4
C10' C 0.445(5) 0.870(3) 0.431(2) 0.19(3) Uani 0.30(2) 1 d PD B 4
H10D H 0.3977 0.8552 0.3935 0.281 Uiso 0.30(2) 1 calc PR B 4
H10E H 0.5266 0.8897 0.4005 0.281 Uiso 0.30(2) 1 calc PR B 4
H10F H 0.3835 0.9310 0.4597 0.281 Uiso 0.30(2) 1 calc PR B 4

loop_
_atom_site_aniso_label
_atom_site_aniso_U_11
_atom_site_aniso_U_22
_atom_site_aniso_U_33
_atom_site_aniso_U_23
_atom_site_aniso_U_13
_atom_site_aniso_U_12
C1 0.088(7) 0.166(9) 0.245(13) -0.113(9) 0.034(7) -0.059(7)
C2 0.126(7) 0.164(8) 0.112(6) -0.048(6) -0.019(5) -0.089(6)
C3 0.061(4) 0.089(4) 0.071(4) -0.022(4) -0.010(3) -0.032(4)
C4 0.171(10) 0.254(12) 0.106(7) 0.078(8) -0.052(7) -0.159(10)
C5 0.050(3) 0.056(3) 0.050(3) -0.006(2) -0.017(3) -0.017(3)
C6 0.057(4) 0.053(3) 0.039(3) -0.004(2) 0.000(3) -0.011(3)
C7 0.082(5) 0.097(5) 0.046(4) -0.019(3) 0.018(3) -0.040(4)
C11 0.154(9) 0.073(5) 0.246(12) -0.007(6) -0.115(9) 0.012(6)
C12 0.163(10) 0.206(11) 0.159(10) -0.084(8) -0.115(9) 0.083(8)
C13 0.071(7) 0.240(13) 0.251(14) 0.089(11) -0.063(8) -0.057(8)
C14 0.062(4) 0.061(4) 0.090(5) -0.009(3) -0.016(4) -0.004(3)
C15 0.049(3) 0.056(3) 0.042(3) -0.006(2) 0.006(2) -0.012(3)
C16 0.050(3) 0.067(3) 0.037(3) -0.015(2) 0.005(2) -0.026(3)
C17 0.067(4) 0.090(4) 0.068(4) -0.022(4) -0.009(3) -0.034(4)
C21 0.070(5) 0.160(8) 0.091(6) -0.033(5) 0.005(4) -0.005(5)
C22 0.123(7) 0.109(6) 0.134(8) -0.074(6) 0.046(6) -0.042(5)
C23 0.130(7) 0.125(6) 0.065(5) -0.019(4) 0.037(4) -0.046(6)
C24 0.076(5) 0.090(5) 0.053(4) -0.012(3) 0.005(3) -0.034(4)
C25 0.067(4) 0.068(3) 0.046(3) -0.017(3) -0.004(3) -0.030(3)
C26 0.069(4) 0.054(3) 0.055(4) -0.009(3) -0.021(3) -0.014(3)
C27 0.081(5) 0.062(4) 0.072(4) -0.022(3) -0.032(4) 0.008(3)
C28 0.151(8) 0.131(7) 0.120(7) -0.083(6) -0.059(6) 0.035(6)
C29 0.078(6) 0.120(6) 0.115(7) -0.030(5) 0.003(5) -0.003(5)
C30 0.142(8) 0.070(5) 0.124(7) -0.007(5) -0.048(6) 0.013(5)
N1 0.050(3) 0.046(2) 0.047(3) -0.0127(19) -0.008(2) -0.011(2)
N2 0.049(3) 0.047(2) 0.045(2) -0.0102(19) -0.009(2) -0.014(2)
N3 0.051(3) 0.053(2) 0.038(2) -0.0104(19) -0.002(2) -0.017(2)
N4 0.053(3) 0.055(3) 0.043(2) -0.012(2) -0.006(2) -0.019(2)
N5 0.056(3) 0.054(3) 0.044(3) -0.012(2) -0.006(2) -0.011(2)
N6 0.054(3) 0.057(3) 0.034(2) -0.009(2) 0.000(2) -0.016(2)
P1 0.0789(12) 0.0834(11) 0.0457(9) -0.0198(8) -0.0098(8) -0.0300(9)
P2 0.0712(11) 0.0547(9) 0.0774(12) -0.0214(8) 0.0005(9) -0.0216(8)
P3 0.0965(14) 0.0699(11) 0.0509(10) 0.0024(8) -0.0144(9) -0.0263(10)
Ti1 0.0525(6) 0.0464(5) 0.0365(5) -0.0087(4) -0.0069(4) -0.0139(4)
C18 0.058(7) 0.221(17) 0.164(13) -0.096(12) -0.035(8) 0.003(8)
C19 0.116(10) 0.131(10) 0.184(14) -0.056(9) -0.072(10) -0.039(8)
C20 0.182(15) 0.240(19) 0.104(11) 0.079(12) -0.094(11) -0.117(15)
C19' 0.053(11) 0.082(12) 0.056(11) -0.008(8) -0.034(8) -0.019(8)
C20' 0.120(17) 0.126(17) 0.125(17) -0.019(10) -0.020(10) -0.047(10)
C18' 0.119(17) 0.121(17) 0.109(17) -0.018(10) -0.024(10) -0.035(10)
C8 0.077(9) 0.24(2) 0.089(9) -0.025(11) 0.005(7) -0.085(11)
C9 0.131(15) 0.111(13) 0.105(10) -0.037(9) 0.061(10) -0.068(14)
C10 0.184(16) 0.080(9) 0.118(14) -0.015(8) 0.078(13) -0.087(10)
C8' 0.16(3) 0.23(5) 0.067(17) -0.02(2) 0.018(18) -0.18(4)
C9' 0.18(4) 0.15(4) 0.19(5) -0.09(4) 0.04(3) 0.09(3)
C10' 0.15(3) 0.23(5) 0.07(2) 0.07(3) 0.03(2) 0.00(3)

loop_
_atom_type_symbol
_atom_type_description
_atom_type_scat_dispersion_real
_atom_type_scat_dispersion_imag
_atom_type_scat_source
C C 0.0033 0.0016 'International Tables Vol C Tables 4.2.6.8 and 6.1.1.4'
H H 0.0000 0.0000 'International Tables Vol C Tables 4.2.6.8 and 6.1.1.4'
N N 0.0061 0.0033 'International Tables Vol C Tables 4.2.6.8 and 6.1.1.4'
P P 0.1023 0.0942 'International Tables Vol C Tables 4.2.6.8 and 6.1.1.4'
Ti Ti 0.2776 0.4457 'International Tables Vol C Tables 4.2.6.8 and 6.1.1.4'

loop_
_geom_angle_atom_site_label_1
_geom_angle_atom_site_label_2
_geom_angle_atom_site_label_3
_geom_angle
C3 C1 H1A 109.5
C3 C1 H1B 109.5
H1A C1 H1B 109.5
C3 C1 H1C 109.5
H1A C1 H1C 109.5
H1B C1 H1C 109.5
C3 C2 H2A 109.5
C3 C2 H2B 109.5
H2A C2 H2B 109.5
C3 C2 H2C 109.5
H2A C2 H2C 109.5
H2B C2 H2C 109.5
C1 C3 C5 109.5(6)
C1 C3 C4 110.9(8)
C5 C3 C4 110.0(5)
C1 C3 C2 108.0(6)
C5 C3 C2 110.8(5)
C4 C3 C2 107.6(6)
C3 C4 H4A 109.5
C3 C4 H4B 109.5
H4A C4 H4B 109.5
C3 C4 H4C 109.5
H4A C4 H4C 109.5
H4B C4 H4C 109.5
N4 C5 C3 118.8(5)
N4 C5 P1 112.5(4)
C3 C5 P1 128.7(4)
N3 C6 C7 119.5(5)
N3 C6 P1 112.0(4)
C7 C6 P1 128.5(4)
C10 C7 C9 108.0(10)
C10 C7 C8 117.4(11)
C9 C7 C8 104.8(11)
C10 C7 C6 107.9(7)
C9 C7 C6 109.9(7)
C8 C7 C6 108.6(7)
C10 C7 C10' 31.5(18)
C9 C7 C10' 78.0(18)
C8 C7 C10' 137(2)
C6 C7 C10' 110.5(17)
C10 C7 C9' 126(2)
C9 C7 C9' 20(3)
C8 C7 C9' 87(2)
C6 C7 C9' 108(2)
C10' C7 C9' 98(2)
C10 C7 C8' 68.3(17)
C9 C7 C8' 137.8(14)
C8 C7 C8' 51.8(16)
C6 C7 C8' 111.0(10)
C10' C7 C8' 97(2)
C9' C7 C8' 130(3)
C14 C11 H11A 109.5
C14 C11 H11B 109.5
H11A C11 H11B 109.5
C14 C11 H11C 109.5
H11A C11 H11C 109.5
H11B C11 H11C 109.5
C14 C12 H12A 109.5
C14 C12 H12B 109.5
H12A C12 H12B 109.5
C14 C12 H12C 109.5
H12A C12 H12C 109.5
H12B C12 H12C 109.5
C14 C13 H13A 109.5
C14 C13 H13B 109.5
H13A C13 H13B 109.5
C14 C13 H13C 109.5
H13A C13 H13C 109.5
H13B C13 H13C 109.5
C13 C14 C11 108.5(8)
C13 C14 C12 109.7(8)
C11 C14 C12 108.8(7)
C13 C14 C15 109.6(6)
C11 C14 C15 111.6(6)
C12 C14 C15 108.6(5)
N1 C15 C14 118.6(5)
N1 C15 P2 113.5(4)
C14 C15 P2 128.0(4)
N2 C16 C17 118.3(5)
N2 C16 P2 113.5(4)
C17 C16 P2 128.2(4)
C20 C17 C18 112.4(10)
C20 C17 C19 107.8(9)
C18 C17 C19 109.0(8)
C20 C17 C16 109.0(6)
C18 C17 C16 109.4(6)
C19 C17 C16 109.1(6)
C20 C17 C20' 139.6(16)
C18 C17 C20' 52.3(16)
C19 C17 C20' 58.9(17)
C16 C17 C20' 111.3(15)
C20 C17 C18' 46.2(15)
C18 C17 C18' 141.1(17)
C19 C17 C18' 64.4(16)
C16 C17 C18' 108.7(16)
C20' C17 C18' 118(2)
C20 C17 C19' 54.2(11)
C18 C17 C19' 61.9(12)
C19 C17 C19' 142.3(10)
C16 C17 C19' 108.2(9)
C20' C17 C19' 111(2)
C18' C17 C19' 98.9(18)
C24 C21 H21A 109.5
C24 C21 H21B 109.5
H21A C21 H21B 109.5
C24 C21 H21C 109.5
H21A C21 H21C 109.5
H21B C21 H21C 109.5
C24 C22 H22A 109.5
C24 C22 H22B 109.5
H22A C22 H22B 109.5
C24 C22 H22C 109.5
H22A C22 H22C 109.5
H22B C22 H22C 109.5
C24 C23 H23A 109.5
C24 C23 H23B 109.5
H23A C23 H23B 109.5
C24 C23 H23C 109.5
H23A C23 H23C 109.5
H23B C23 H23C 109.5
C21 C24 C22 110.9(6)
C21 C24 C25 109.5(5)
C22 C24 C25 108.4(5)
C21 C24 C23 108.2(6)
C22 C24 C23 110.5(6)
C25 C24 C23 109.4(6)
N6 C25 C24 118.1(5)
N6 C25 P3 112.7(4)
C24 C25 P3 129.1(4)
N5 C26 C27 118.0(5)
N5 C26 P3 112.8(4)
C27 C26 P3 129.2(4)
C28 C27 C30 110.0(6)
C28 C27 C26 108.3(5)
C30 C27 C26 109.7(6)
C28 C27 C29 111.6(7)
C30 C27 C29 108.2(6)
C26 C27 C29 109.0(5)
C27 C28 H28A 109.5
C27 C28 H28B 109.5
H28A C28 H28B 109.5
C27 C28 H28C 109.5
H28A C28 H28C 109.5
H28B C28 H28C 109.5
C27 C29 H29A 109.5
C27 C29 H29B 109.5
H29A C29 H29B 109.5
C27 C29 H29C 109.5
H29A C29 H29C 109.5
H29B C29 H29C 109.5
C27 C30 H30A 109.5
C27 C30 H30B 109.5
H30A C30 H30B 109.5
C27 C30 H30C 109.5
H30A C30 H30C 109.5
H30B C30 H30C 109.5
C15 N1 N2 113.3(4)
C15 N1 Ti1 176.0(4)
N2 N1 Ti1 70.5(2)
C16 N2 N1 112.5(4)
C16 N2 Ti1 175.8(4)
N1 N2 Ti1 70.2(2)
C6 N3 N4 114.0(4)
C6 N3 Ti1 174.9(4)
N4 N3 Ti1 70.1(2)
C5 N4 N3 113.5(4)
C5 N4 Ti1 174.2(4)
N3 N4 Ti1 70.7(2)
C26 N5 N6 114.0(4)
C26 N5 Ti1 175.7(4)
N6 N5 Ti1 69.7(2)
C25 N6 N5 112.6(4)
C25 N6 Ti1 176.6(4)
N5 N6 Ti1 70.8(3)
C5 P1 C6 88.1(2)
C15 P2 C16 87.3(2)
C26 P3 C25 87.9(3)
N6 Ti1 N5 39.50(16)
N6 Ti1 N4 109.91(17)
N5 Ti1 N4 100.21(16)
N6 Ti1 N1 112.74(17)
N5 Ti1 N1 143.57(16)
N4 Ti1 N1 114.14(16)
N6 Ti1 N3 140.89(17)
N5 Ti1 N3 110.32(16)
N4 Ti1 N3 39.22(16)
N1 Ti1 N3 104.10(16)
N6 Ti1 N2 100.92(16)
N5 Ti1 N2 111.33(16)
N4 Ti1 N2 146.92(16)
N1 Ti1 N2 39.25(15)
N3 Ti1 N2 116.14(17)
C17 C18 H18A 109.5
C17 C18 H18B 109.5
H18A C18 H18B 109.5
C17 C18 H18C 109.5
H18A C18 H18C 109.5
H18B C18 H18C 109.5
C17 C19 H19A 109.5
C17 C19 H19B 109.5
H19A C19 H19B 109.5
C17 C19 H19C 109.5
H19A C19 H19C 109.5
H19B C19 H19C 109.5
C17 C20 H20A 109.5
C17 C20 H20B 109.5
H20A C20 H20B 109.5
C17 C20 H20C 109.5
H20A C20 H20C 109.5
H20B C20 H20C 109.5
C17 C19' H19D 109.5
C17 C19' H19E 109.5
H19D C19' H19E 109.5
C17 C19' H19F 109.5
H19D C19' H19F 109.5
H19E C19' H19F 109.5
C17 C20' H20D 109.5
C17 C20' H20E 109.5
H20D C20' H20E 109.5
C17 C20' H20F 109.5
H20D C20' H20F 109.5
H20E C20' H20F 109.5
C17 C18' H18D 109.5
C17 C18' H18E 109.5
H18D C18' H18E 109.5
C17 C18' H18F 109.5
H18D C18' H18F 109.5
H18E C18' H18F 109.5
C7 C8 H8A 109.5
C7 C8 H8B 109.5
H8A C8 H8B 109.5
C7 C8 H8C 109.5
H8A C8 H8C 109.5
H8B C8 H8C 109.5
C7 C9 H9A 109.5
C7 C9 H9B 109.5
H9A C9 H9B 109.5
C7 C9 H9C 109.5
H9A C9 H9C 109.5
H9B C9 H9C 109.5
C7 C10 H10A 109.5
C7 C10 H10B 109.5
H10A C10 H10B 109.5
C7 C10 H10C 109.5
H10A C10 H10C 109.5
H10B C10 H10C 109.5
C7 C8' H8'A 109.5
C7 C8' H8'B 109.5
H8'A C8' H8'B 109.5
C7 C8' H8'C 109.5
H8'A C8' H8'C 109.5
H8'B C8' H8'C 109.5
C7 C9' H9'A 109.5
C7 C9' H9'B 109.5
H9'A C9' H9'B 109.5
C7 C9' H9'C 109.5
H9'A C9' H9'C 109.5
H9'B C9' H9'C 109.5
C7 C10' H10D 109.5
C7 C10' H10E 109.5
H10D C10' H10E 109.5
C7 C10' H10F 109.5
H10D C10' H10F 109.5
H10E C10' H10F 109.5

loop_
_geom_bond_atom_site_label_1
_geom_bond_atom_site_label_2
_geom_bond_distance
C1 C3 1.495(10)
C1 H1A 0.9600
C1 H1B 0.9600
C1 H1C 0.9600
C2 C3 1.533(8)
C2 H2A 0.9600
C2 H2B 0.9600
C2 H2C 0.9600
C3 C5 1.505(8)
C3 C4 1.509(9)
C4 H4A 0.9600
C4 H4B 0.9600
C4 H4C 0.9600
C5 N4 1.329(6)
C5 P1 1.753(6)
C6 N3 1.328(6)
C6 C7 1.509(8)
C6 P1 1.760(5)
C7 C10 1.489(9)
C7 C9 1.501(10)
C7 C8 1.508(9)
C7 C10' 1.63(2)
C7 C9' 1.63(2)
C7 C8' 1.64(2)
C11 C14 1.497(9)
C11 H11A 0.9600
C11 H11B 0.9600
C11 H11C 0.9600
C12 C14 1.515(10)
C12 H12A 0.9600
C12 H12B 0.9600
C12 H12C 0.9600
C13 C14 1.488(11)
C13 H13A 0.9600
C13 H13B 0.9600
C13 H13C 0.9600
C14 C15 1.519(8)
C15 N1 1.322(6)
C15 P2 1.743(5)
C16 N2 1.331(6)
C16 C17 1.525(7)
C16 P2 1.745(5)
C17 C20 1.503(9)
C17 C18 1.509(9)
C17 C19 1.519(8)
C17 C20' 1.53(2)
C17 C18' 1.53(2)
C17 C19' 1.54(2)
C21 C24 1.508(9)
C21 H21A 0.9600
C21 H21B 0.9600
C21 H21C 0.9600
C22 C24 1.522(9)
C22 H22A 0.9600
C22 H22B 0.9600
C22 H22C 0.9600
C23 C24 1.545(9)
C23 H23A 0.9600
C23 H23B 0.9600
C23 H23C 0.9600
C24 C25 1.533(8)
C25 N6 1.339(6)
C25 P3 1.755(6)
C26 N5 1.329(6)
C26 C27 1.535(8)
C26 P3 1.744(6)
C27 C28 1.514(8)
C27 C30 1.522(9)
C27 C29 1.535(10)
C28 H28A 0.9600
C28 H28B 0.9600
C28 H28C 0.9600
C29 H29A 0.9600
C29 H29B 0.9600
C29 H29C 0.9600
C30 H30A 0.9600
C30 H30B 0.9600
C30 H30C 0.9600
N1 N2 1.375(5)
N1 Ti1 2.046(4)
N2 Ti1 2.049(4)
N3 N4 1.372(6)
N3 Ti1 2.048(4)
N4 Ti1 2.040(4)
N5 N6 1.373(6)
N5 Ti1 2.038(4)
N6 Ti1 2.024(4)
C18 H18A 0.9600
C18 H18B 0.9600
C18 H18C 0.9600
C19 H19A 0.9600
C19 H19B 0.9600
C19 H19C 0.9600
C20 H20A 0.9600
C20 H20B 0.9600
C20 H20C 0.9600
C19' H19D 0.9600
C19' H19E 0.9600
C19' H19F 0.9600
C20' H20D 0.9600
C20' H20E 0.9600
C20' H20F 0.9600
C18' H18D 0.9600
C18' H18E 0.9600
C18' H18F 0.9600
C8 H8A 0.9600
C8 H8B 0.9600
C8 H8C 0.9600
C9 H9A 0.9600
C9 H9B 0.9600
C9 H9C 0.9600
C10 H10A 0.9600
C10 H10B 0.9600
C10 H10C 0.9600
C8' H8'A 0.9600
C8' H8'B 0.9600
C8' H8'C 0.9600
C9' H9'A 0.9600
C9' H9'B 0.9600
C9' H9'C 0.9600
C10' H10D 0.9600
C10' H10E 0.9600
C10' H10F 0.9600

loop_
_geom_torsion_atom_site_label_1
_geom_torsion_atom_site_label_2
_geom_torsion_atom_site_label_3
_geom_torsion_atom_site_label_4
_geom_torsion
C1 C3 C5 N4 63.1(7)
C4 C3 C5 N4 -59.0(8)
C2 C3 C5 N4 -177.9(5)
C1 C3 C5 P1 -118.7(6)
C4 C3 C5 P1 119.2(7)
C2 C3 C5 P1 0.3(8)
N3 C6 C7 C10 -69.8(11)
P1 C6 C7 C10 109.1(10)
N3 C6 C7 C9 172.6(11)
P1 C6 C7 C9 -8.4(12)
N3 C6 C7 C8 58.4(11)
P1 C6 C7 C8 -122.6(11)
N3 C6 C7 C10' -103(2)
P1 C6 C7 C10' 76(2)
N3 C6 C7 C9' 151(2)
P1 C6 C7 C9' -30(2)
N3 C6 C7 C8' 3(2)
P1 C6 C7 C8' -178(2)
C13 C14 C15 N1 64.8(9)
C11 C14 C15 N1 -174.9(6)
C12 C14 C15 N1 -55.0(9)
C13 C14 C15 P2 -114.6(7)
C11 C14 C15 P2 5.6(9)
C12 C14 C15 P2 125.5(7)
N2 C16 C17 C20 -63.2(11)
P2 C16 C17 C20 116.2(10)
N2 C16 C17 C18 60.1(9)
P2 C16 C17 C18 -120.5(8)
N2 C16 C17 C19 179.3(8)
P2 C16 C17 C19 -1.3(9)
N2 C16 C17 C20' 116(2)
P2 C16 C17 C20' -64(2)
N2 C16 C17 C18' -112.2(19)
P2 C16 C17 C18' 67.2(19)
N2 C16 C17 C19' -5.8(14)
P2 C16 C17 C19' 173.6(13)
C21 C24 C25 N6 57.7(7)
C22 C24 C25 N6 -63.4(7)
C23 C24 C25 N6 176.1(5)
C21 C24 C25 P3 -124.1(6)
C22 C24 C25 P3 114.9(6)
C23 C24 C25 P3 -5.6(8)
N5 C26 C27 C28 -64.5(8)
P3 C26 C27 C28 114.0(6)
N5 C26 C27 C30 175.4(5)
P3 C26 C27 C30 -6.1(8)
N5 C26 C27 C29 57.1(7)
P3 C26 C27 C29 -124.4(6)
C14 C15 N1 N2 178.9(5)
P2 C15 N1 N2 -1.6(5)
C14 C15 N1 Ti1 -17(6)
P2 C15 N1 Ti1 162(5)
C17 C16 N2 N1 177.6(4)
P2 C16 N2 N1 -1.9(5)
C17 C16 N2 Ti1 48(5)
P2 C16 N2 Ti1 -132(5)
C15 N1 N2 C16 2.3(6)
Ti1 N1 N2 C16 -176.6(4)
C15 N1 N2 Ti1 178.8(4)
C7 C6 N3 N4 178.1(4)
P1 C6 N3 N4 -1.0(5)
C7 C6 N3 Ti1 -38(4)
P1 C6 N3 Ti1 142(4)
C3 C5 N4 N3 177.8(4)
P1 C5 N4 N3 -0.7(5)
C3 C5 N4 Ti1 43(4)
P1 C5 N4 Ti1 -136(4)
C6 N3 N4 C5 1.1(6)
Ti1 N3 N4 C5 -175.7(4)
C6 N3 N4 Ti1 176.8(4)
C27 C26 N5 N6 177.1(4)
P3 C26 N5 N6 -1.7(5)
C27 C26 N5 Ti1 28(5)
P3 C26 N5 Ti1 -150(5)
C24 C25 N6 N5 177.3(4)
P3 C25 N6 N5 -1.2(5)
C24 C25 N6 Ti1 -11(6)
P3 C25 N6 Ti1 171(6)
C26 N5 N6 C25 1.9(6)
Ti1 N5 N6 C25 179.5(4)
C26 N5 N6 Ti1 -177.6(4)
N4 C5 P1 C6 0.1(4)
C3 C5 P1 C6 -178.2(5)
N3 C6 P1 C5 0.5(4)
C7 C6 P1 C5 -178.5(5)
N1 C15 P2 C16 0.4(4)
C14 C15 P2 C16 179.9(5)
N2 C16 P2 C15 0.9(4)
C17 C16 P2 C15 -178.5(5)
N5 C26 P3 C25 0.8(4)
C27 C26 P3 C25 -177.8(5)
N6 C25 P3 C26 0.3(4)
C24 C25 P3 C26 -178.0(5)
C25 N6 Ti1 N5 -172(6)
C25 N6 Ti1 N4 -90(6)
N5 N6 Ti1 N4 81.8(3)
C25 N6 Ti1 N1 38(6)
N5 N6 Ti1 N1 -149.7(2)
C25 N6 Ti1 N3 -121(6)
N5 N6 Ti1 N3 51.2(4)
C25 N6 Ti1 N2 77(6)
N5 N6 Ti1 N2 -110.4(3)
C26 N5 Ti1 N6 150(5)
C26 N5 Ti1 N4 41(5)
N6 N5 Ti1 N4 -109.0(3)
C26 N5 Ti1 N1 -159(5)
N6 N5 Ti1 N1 51.7(4)
C26 N5 Ti1 N3 1(5)
N6 N5 Ti1 N3 -148.4(2)
C26 N5 Ti1 N2 -129(5)
N6 N5 Ti1 N2 81.1(3)
C5 N4 Ti1 N6 -13(4)
N3 N4 Ti1 N6 -149.5(2)
C5 N4 Ti1 N5 27(4)
N3 N4 Ti1 N5 -109.7(3)
C5 N4 Ti1 N1 -140(4)
N3 N4 Ti1 N1 82.7(3)
C5 N4 Ti1 N3 137(4)
C5 N4 Ti1 N2 -170(4)
N3 N4 Ti1 N2 52.8(4)
C15 N1 Ti1 N6 -85(5)
N2 N1 Ti1 N6 79.1(3)
C15 N1 Ti1 N5 -118(5)
N2 N1 Ti1 N5 46.4(4)
C15 N1 Ti1 N4 41(5)
N2 N1 Ti1 N4 -154.5(2)
C15 N1 Ti1 N3 82(5)
N2 N1 Ti1 N3 -114.2(3)
C15 N1 Ti1 N2 -164(5)
C6 N3 Ti1 N6 -95(4)
N4 N3 Ti1 N6 49.2(4)
C6 N3 Ti1 N5 -64(4)
N4 N3 Ti1 N5 81.1(3)
C6 N3 Ti1 N4 -145(4)
C6 N3 Ti1 N1 104(4)
N4 N3 Ti1 N1 -111.0(3)
C6 N3 Ti1 N2 64(4)
N4 N3 Ti1 N2 -151.0(2)
C16 N2 Ti1 N6 18(5)
N1 N2 Ti1 N6 -112.7(3)
C16 N2 Ti1 N5 -22(5)
N1 N2 Ti1 N5 -152.5(3)
C16 N2 Ti1 N4 177(5)
N1 N2 Ti1 N4 46.0(4)
C16 N2 Ti1 N1 131(5)
C16 N2 Ti1 N3 -149(5)
N1 N2 Ti1 N3 80.1(3)
